data_7047853
loop_
_publ_author_name
'Fatila, Elisabeth M.'
'Maahs, Adam C.'
'Hetherington, Erin E.'
'Cooper, Brandon J.'
'Cooper, Riley E.'
'Daanen, Nick N.'
'Jennings, Michael'
'Skrabalak, Sara E.'
'Preuss, Kathryn E.'

_publ_section_title
;
 Stoichiometric control: 8- and 10-coordinate Ln(hfac)<sub>3</sub>(bpy)
 and Ln(hfac)<sub>3</sub>(bpy)<sub>2</sub> complexes of the early
 lanthanides La-Sm.
;
_journal_issue 45
_journal_name_full 'Dalton transactions (Cambridge, England : 2003)'
_journal_page_first 16232
_journal_page_last 16241
_journal_paper_doi 10.1039/c8dt03286f
_journal_volume 47
_journal_year 2018
_chemical_formula_moiety 'C25 H11 F18 N2 Nd O6'
_chemical_formula_sum 'C25 H11 F18 N2 Nd O6'
_chemical_formula_weight 921.60
_chemical_properties_physical Moisture-sensitive,Hygroscopic
_space_group_crystal_system triclinic
_space_group_IT_number 2
_space_group_name_Hall '-P 1'
_space_group_name_H-M_alt 'P -1'
_symmetry_space_group_name_Hall '-P 1'
_symmetry_space_group_name_H-M 'P -1'
_atom_sites_solution_hydrogens geom
_atom_sites_solution_primary direct
_atom_sites_solution_secondary difmap
_audit_creation_method SHELXL-2018/3
_audit_update_record
;
2018-10-07 deposited with the CCDC.
2018-10-22 downloaded from the CCDC.
;
_cell_angle_alpha 78.642(2)
_cell_angle_beta 76.711(2)
_cell_angle_gamma 72.859(2)
_cell_formula_units_Z 4
_cell_length_a 11.9200(3)
_cell_length_b 15.8414(3)
_cell_length_c 17.8065(4)
_cell_measurement_reflns_used 43657
_cell_measurement_temperature 150(2)
_cell_measurement_theta_max 30.4392
_cell_measurement_theta_min 3.3414
_cell_volume 3096.69(13)
_computing_cell_refinement
;
CrysAlisPro, Agilent Technologies,
Version 1.171.35.8 (release 07-03-2011 CrysAlis171 .NET)
(compiled Mar  7 2011,18:06:32)
;
_computing_data_collection
;
CrysAlisPro, Agilent Technologies,
Version 1.171.35.8 (release 07-03-2011 CrysAlis171 .NET)
(compiled Mar  7 2011,18:06:32)
;
_computing_data_reduction
;
CrysAlisPro, Agilent Technologies,
Version 1.171.35.8 (release 07-03-2011 CrysAlis171 .NET)
(compiled Mar  7 2011,18:06:32)
;
_computing_molecular_graphics 'Mercury 3.10.2'
_computing_publication_material 'Microsoft Office 2013'
_computing_structure_refinement 'SHELXL-2018/3 (Sheldrick, 2018)'
_computing_structure_solution 'SHELXS-97 (Sheldrick, 2008)'
_diffrn_ambient_temperature 150(2)
_diffrn_detector_area_resol_mean 10.3693
_diffrn_measured_fraction_theta_full 0.998
_diffrn_measured_fraction_theta_max 0.998
_diffrn_measurement_device_type 'SuperNova, Dual, Cu at zero, Atlas'
_diffrn_measurement_method '\w scans'
_diffrn_radiation_type MoK\a
_diffrn_radiation_wavelength 0.71073
_diffrn_reflns_av_R_equivalents 0.0379
_diffrn_reflns_av_unetI/netI 0.0215
_diffrn_reflns_Laue_measured_fraction_full 0.998
_diffrn_reflns_Laue_measured_fraction_max 0.998
_diffrn_reflns_limit_h_max 14
_diffrn_reflns_limit_h_min -14
_diffrn_reflns_limit_k_max 18
_diffrn_reflns_limit_k_min -18
_diffrn_reflns_limit_l_max 21
_diffrn_reflns_limit_l_min -21
_diffrn_reflns_number 49263
_diffrn_reflns_point_group_measured_fraction_full 0.998
_diffrn_reflns_point_group_measured_fraction_max 0.998
_diffrn_reflns_theta_full 25.027
_diffrn_reflns_theta_max 25.027
_diffrn_reflns_theta_min 3.348
_diffrn_source 'SuperNova (Mo) X-ray Source'
_exptl_absorpt_coefficient_mu 1.828
_exptl_absorpt_correction_T_max 0.6100
_exptl_absorpt_correction_T_min 0.4067
_exptl_absorpt_correction_type multi-scan
_exptl_absorpt_process_details
;
CrysAlisPro, Agilent Technologies,
Version 1.171.35.8 (release 07-03-2011 CrysAlis171 .NET)
(compiled Mar  7 2011,18:06:32)
Empirical absorption correction using spherical harmonics,
 implemented in SCALE3 ABSPACK scaling algorithm.
;
_exptl_crystal_colour purple
_exptl_crystal_density_diffrn 1.977
_exptl_crystal_density_method 'not measured'
_exptl_crystal_description block
_exptl_crystal_F_000 1780
_exptl_crystal_size_max 0.600
_exptl_crystal_size_mid 0.500
_exptl_crystal_size_min 0.300
_refine_diff_density_max 4.253
_refine_diff_density_min -1.439
_refine_diff_density_rms 0.161
_refine_ls_extinction_method none
_refine_ls_goodness_of_fit_ref 1.068
_refine_ls_hydrogen_treatment constr
_refine_ls_matrix_type full
_refine_ls_number_parameters 1099
_refine_ls_number_reflns 10914
_refine_ls_number_restraints 504
_refine_ls_restrained_S_all 1.050
_refine_ls_R_factor_all 0.0559
_refine_ls_R_factor_gt 0.0549
_refine_ls_shift/su_max 0.001
_refine_ls_shift/su_mean 0.000
_refine_ls_structure_factor_coef Fsqd
_refine_ls_weighting_details 'w=1/[\s^2^(Fo^2^)+(0.0779P)^2^+21.6863P] where P=(Fo^2^+2Fc^2^)/3'
_refine_ls_weighting_scheme calc
_refine_ls_wR_factor_gt 0.1454
_refine_ls_wR_factor_ref 0.1461
_reflns_Friedel_coverage 0.000
_reflns_number_gt 10583
_reflns_number_total 10914
_reflns_threshold_expression 'I > 2\s(I)'
_cod_data_source_file c8dt03286f2.cif
_cod_data_source_block new1
_cod_depositor_comments 'Adding full bibliography for 7047848--7047856.cif.'
_cod_database_code 7047853
_shelx_shelxl_version_number 2018/3
_shelx_space_group_comment
;
The symmetry employed for this shelxl refinement is uniquely defined
by the following loop, which should always be used as a source of
symmetry information in preference to the above space-group names.
They are only intended as comments.
;
_shelx_estimated_absorpt_t_min 0.407
_shelx_estimated_absorpt_t_max 0.610

loop_
_space_group_symop_operation_xyz
'x, y, z'
'-x, -y, -z'

loop_
_atom_site_label
_atom_site_type_symbol
_atom_site_fract_x
_atom_site_fract_y
_atom_site_fract_z
_atom_site_U_iso_or_equiv
_atom_site_adp_type
_atom_site_occupancy
_atom_site_site_symmetry_order
_atom_site_calc_flag
_atom_site_refinement_flags_posn
_atom_site_refinement_flags_adp
_atom_site_refinement_flags_occupancy
_atom_site_disorder_assembly
_atom_site_disorder_group
Nd1 Nd 0.97336(3) 0.24069(2) 0.03144(2) 0.02234(11) Uani 1 1 d . U . . .
N1 N 1.0171(4) 0.3685(3) 0.0798(3) 0.0268(10) Uani 1 1 d . U . . .
C2 C 0.9671(6) 0.3882(4) 0.1517(4) 0.0309(13) Uani 1 1 d . U . . .
H2A H 0.905555 0.361507 0.180324 0.037 Uiso 1 1 calc R U . . .
C3 C 1.0001(6) 0.4453(5) 0.1864(4) 0.0359(14) Uani 1 1 d . U . . .
H3A H 0.961826 0.457823 0.237530 0.043 Uiso 1 1 calc R U . . .
C4 C 1.0891(7) 0.4837(5) 0.1459(4) 0.0447(17) Uani 1 1 d . U . . .
H4A H 1.114370 0.523014 0.168354 0.054 Uiso 1 1 calc R U . . .
C5 C 1.1422(7) 0.4638(5) 0.0705(4) 0.0410(15) Uani 1 1 d . U . . .
H5A H 1.203570 0.490256 0.041176 0.049 Uiso 1 1 calc R U . . .
C6 C 1.1062(5) 0.4068(4) 0.0389(4) 0.0286(12) Uani 1 1 d . U . . .
C7 C 1.1554(6) 0.3857(4) -0.0416(4) 0.0292(12) Uani 1 1 d . U . . .
C8 C 1.2513(6) 0.4147(5) -0.0875(4) 0.0438(16) Uani 1 1 d . U . . .
H8A H 1.289013 0.448102 -0.067259 0.053 Uiso 1 1 calc R U . . .
C9 C 1.2915(7) 0.3951(5) -0.1620(4) 0.0467(17) Uani 1 1 d . U . . .
H9A H 1.356619 0.415484 -0.193882 0.056 Uiso 1 1 calc R U . . .
C10 C 1.2373(7) 0.3458(5) -0.1905(4) 0.0456(17) Uani 1 1 d . U . . .
H10A H 1.262680 0.332146 -0.242410 0.055 Uiso 1 1 calc R U . . .
C11 C 1.1445(7) 0.3169(5) -0.1408(4) 0.0397(15) Uani 1 1 d . U . . .
H11A H 1.107502 0.282092 -0.159999 0.048 Uiso 1 1 calc R U . . .
N12 N 1.1029(5) 0.3345(4) -0.0673(3) 0.0320(11) Uani 1 1 d . U . . .
O21 O 0.9773(4) 0.1784(3) 0.1674(2) 0.0293(9) Uani 1 1 d . U . . .
C22 C 1.0567(6) 0.1565(4) 0.2093(4) 0.0324(13) Uani 1 1 d . U . . .
C23 C 1.1764(6) 0.1511(5) 0.1855(4) 0.0407(15) Uani 1 1 d . U . . .
H23A H 1.225549 0.137910 0.223645 0.049 Uiso 1 1 calc R U . . .
C24 C 1.2277(6) 0.1646(4) 0.1069(4) 0.0356(14) Uani 1 1 d . U . . .
O25 O 1.1773(4) 0.1816(3) 0.0499(3) 0.0357(10) Uani 1 1 d . U . . .
C26 C 1.0095(7) 0.1363(5) 0.2963(4) 0.0437(16) Uani 1 1 d . U . . .
C27 C 1.3614(6) 0.1590(5) 0.0848(5) 0.0456(17) Uani 1 1 d . U . . .
F21 F 0.9588(7) 0.0711(5) 0.3121(3) 0.094(2) Uani 1 1 d . U . . .
F22 F 1.0914(5) 0.1175(5) 0.3398(3) 0.0835(19) Uani 1 1 d . U . . .
F23 F 0.9247(6) 0.2062(5) 0.3219(3) 0.0869(19) Uani 1 1 d . U . . .
F24 F 1.4139(5) 0.1429(6) 0.1457(4) 0.103(2) Uani 1 1 d . U . . .
F25 F 1.3791(5) 0.2340(4) 0.0471(5) 0.090(2) Uani 1 1 d . U . . .
F26 F 1.4185(5) 0.0962(5) 0.0426(5) 0.104(3) Uani 1 1 d . U . . .
O31 O 0.7767(4) 0.3225(3) 0.0927(3) 0.0340(10) Uani 1 1 d . U . . .
C32 C 0.6764(6) 0.3465(4) 0.0733(4) 0.0347(13) Uani 1 1 d . U . . .
C33 C 0.6510(6) 0.3499(5) -0.0002(5) 0.0420(15) Uani 1 1 d . U . . .
H33A H 0.570036 0.365408 -0.006393 0.050 Uiso 1 1 calc R U . . .
C34 C 0.7404(6) 0.3314(4) -0.0642(4) 0.0361(14) Uani 1 1 d . U . . .
O35 O 0.8516(4) 0.3096(3) -0.0665(3) 0.0343(10) Uani 1 1 d . U . . .
C36 C 0.5704(6) 0.3778(5) 0.1371(4) 0.0463(16) Uani 1 1 d D U . . .
C37 C 0.7051(7) 0.3406(5) -0.1431(5) 0.0431(16) Uani 1 1 d . U . . .
F31A F 0.5778(13) 0.3288(10) 0.2037(7) 0.100(5) Uani 0.59 1 d D U P A 1
F32A F 0.5678(14) 0.4569(8) 0.1500(10) 0.088(4) Uani 0.59 1 d D U P A 1
F33A F 0.4665(9) 0.3858(15) 0.1218(11) 0.104(6) Uani 0.59 1 d D U P A 1
F31B F 0.487(3) 0.441(2) 0.1124(17) 0.199(18) Uani 0.41 1 d D U P A 2
F32B F 0.519(2) 0.3147(13) 0.1657(14) 0.098(6) Uani 0.41 1 d D U P A 2
F33B F 0.601(2) 0.393(3) 0.1965(15) 0.153(12) Uani 0.41 1 d D U P A 2
F34 F 0.5895(5) 0.3486(5) -0.1380(4) 0.0836(18) Uani 1 1 d . U . . .
F35 F 0.7253(6) 0.4122(4) -0.1879(3) 0.0805(18) Uani 1 1 d . U . . .
F36 F 0.7597(7) 0.2699(4) -0.1768(4) 0.092(2) Uani 1 1 d . U . . .
O41 O 0.8545(4) 0.1372(3) 0.0437(2) 0.0303(9) Uani 1 1 d . U . . .
C42 C 0.8361(6) 0.0975(4) -0.0048(4) 0.0299(12) Uani 1 1 d . U . . .
C43 C 0.9053(6) 0.0786(5) -0.0752(4) 0.0377(14) Uani 1 1 d . U . . .
H43A H 0.881758 0.045821 -0.105400 0.045 Uiso 1 1 calc R U . . .
C44 C 1.0097(6) 0.1065(4) -0.1039(4) 0.0329(13) Uani 1 1 d . U . . .
O45 O 1.0546(4) 0.1486(3) -0.0720(3) 0.0358(10) Uani 1 1 d . U . . .
C46 C 0.7165(6) 0.0725(4) 0.0182(4) 0.0431(15) Uani 1 1 d D U . . .
C47 C 1.0744(8) 0.0866(5) -0.1863(4) 0.0464(17) Uani 1 1 d . U . . .
F41A F 0.7057(16) 0.0245(9) 0.0852(5) 0.080(4) Uani 0.7 1 d D U P B 1
F42A F 0.7048(11) 0.0243(8) -0.0298(7) 0.079(3) Uani 0.7 1 d D U P B 1
F43A F 0.6315(8) 0.1449(6) 0.0162(14) 0.134(7) Uani 0.7 1 d D U P B 1
F41B F 0.653(3) 0.084(4) -0.0332(13) 0.152(18) Uani 0.3 1 d D U P B 2
F42B F 0.6416(18) 0.119(2) 0.0709(16) 0.090(9) Uani 0.3 1 d D U P B 2
F43B F 0.723(4) 0.001(2) 0.067(2) 0.129(16) Uani 0.3 1 d D U P B 2
F44 F 1.1723(6) 0.1143(5) -0.2090(3) 0.096(2) Uani 1 1 d . U . . .
F45 F 1.0078(7) 0.1248(6) -0.2373(3) 0.125(3) Uani 1 1 d . U . . .
F46 F 1.1081(6) 0.0012(4) -0.1910(3) 0.0862(19) Uani 1 1 d . U . . .
Nd2 Nd 0.47782(2) 0.25868(2) 0.51839(2) 0.02141(11) Uani 1 1 d . U . . .
N51 N 0.5555(4) 0.1594(3) 0.4080(3) 0.0293(10) Uani 1 1 d . U . . .
C52 C 0.6439(6) 0.1756(5) 0.3504(4) 0.0391(15) Uani 1 1 d . U . . .
H52A H 0.689667 0.212479 0.357471 0.047 Uiso 1 1 calc R U . . .
C53 C 0.6713(6) 0.1410(5) 0.2815(4) 0.0424(16) Uani 1 1 d . U . . .
H53A H 0.735809 0.152815 0.242158 0.051 Uiso 1 1 calc R U . . .
C54 C 0.6042(7) 0.0894(5) 0.2704(4) 0.0455(17) Uani 1 1 d . U . . .
H54A H 0.620595 0.065529 0.222894 0.055 Uiso 1 1 calc R U . . .
C55 C 0.5129(6) 0.0725(5) 0.3290(4) 0.0389(15) Uani 1 1 d . U . . .
H55A H 0.465457 0.036554 0.322550 0.047 Uiso 1 1 calc R U . . .
C56 C 0.4905(5) 0.1085(4) 0.3975(4) 0.0280(12) Uani 1 1 d . U . . .
C57 C 0.3921(5) 0.0915(4) 0.4642(3) 0.0251(11) Uani 1 1 d . U . . .
C58 C 0.3220(6) 0.0359(5) 0.4632(4) 0.0386(15) Uani 1 1 d . U . . .
H58A H 0.333657 0.006951 0.419041 0.046 Uiso 1 1 calc R U . . .
C59 C 0.2345(6) 0.0231(5) 0.5276(5) 0.0417(16) Uani 1 1 d . U . . .
H59A H 0.184956 -0.014035 0.527337 0.050 Uiso 1 1 calc R U . . .
C60 C 0.2199(6) 0.0636(4) 0.5906(4) 0.0343(14) Uani 1 1 d . U . . .
H60A H 0.160438 0.055454 0.635153 0.041 Uiso 1 1 calc R U . . .
C61 C 0.2941(6) 0.1174(4) 0.5885(4) 0.0304(13) Uani 1 1 d . U . . .
H61A H 0.285410 0.144753 0.633121 0.036 Uiso 1 1 calc R U . . .
N62 N 0.3777(4) 0.1327(3) 0.5263(3) 0.0242(10) Uani 1 1 d . U . . .
O71 O 0.6877(4) 0.1918(3) 0.5276(3) 0.0327(9) Uani 1 1 d . U . . .
C72 C 0.7417(6) 0.1707(4) 0.5832(4) 0.0359(14) Uani 1 1 d . U . . .
C73 C 0.6943(7) 0.1511(5) 0.6611(4) 0.0429(16) Uani 1 1 d . U . . .
H73A H 0.745696 0.134873 0.698155 0.052 Uiso 1 1 calc R U . . .
C74 C 0.5741(7) 0.1543(4) 0.6871(4) 0.0378(14) Uani 1 1 d . U . . .
O75 O 0.4915(4) 0.1771(3) 0.6476(3) 0.0338(10) Uani 1 1 d . U . . .
C76 C 0.8753(6) 0.1614(5) 0.5609(5) 0.0431(16) Uani 1 1 d . U . . .
C77 C 0.5326(7) 0.1278(4) 0.7744(4) 0.0464(16) Uani 1 1 d D U . . .
F71 F 0.9292(5) 0.1568(6) 0.6171(4) 0.095(2) Uani 1 1 d . U . . .
F72 F 0.9316(4) 0.0925(4) 0.5242(5) 0.097(2) Uani 1 1 d . U . . .
F73 F 0.8976(5) 0.2330(5) 0.5121(5) 0.099(2) Uani 1 1 d . U . . .
F74A F 0.480(2) 0.1982(10) 0.8060(10) 0.103(7) Uani 0.58 1 d D U P C 1
F75A F 0.459(2) 0.080(2) 0.7883(16) 0.132(10) Uani 0.58 1 d D U P C 1
F76A F 0.6211(13) 0.0908(16) 0.8114(9) 0.115(7) Uani 0.58 1 d D U P C 1
F74B F 0.593(3) 0.0495(14) 0.7951(18) 0.159(15) Uani 0.42 1 d D U P C 2
F75B F 0.537(3) 0.1777(19) 0.8204(14) 0.115(10) Uani 0.42 1 d D U P C 2
F76B F 0.4229(18) 0.124(2) 0.793(2) 0.112(11) Uani 0.42 1 d D U P C 2
O81 O 0.5895(4) 0.3521(3) 0.4279(3) 0.0366(10) Uani 1 1 d . U . . .
C82 C 0.6551(6) 0.3976(4) 0.4352(4) 0.0344(13) Uani 1 1 d . U . . .
C83 C 0.6637(6) 0.4241(5) 0.5032(4) 0.0407(15) Uani 1 1 d . U . . .
H83A H 0.718553 0.457985 0.500772 0.049 Uiso 1 1 calc R U . . .
C84 C 0.5952(6) 0.4025(4) 0.5736(4) 0.0319(13) Uani 1 1 d . U . . .
O85 O 0.5164(4) 0.3608(3) 0.5868(2) 0.0303(9) Uani 1 1 d . U . . .
C86 C 0.7418(7) 0.4218(5) 0.3612(5) 0.0465(17) Uani 1 1 d . U . . .
C87 C 0.6186(6) 0.4285(4) 0.6460(4) 0.0394(14) Uani 1 1 d D U . . .
F81 F 0.7226(5) 0.5087(3) 0.3425(3) 0.0756(16) Uani 1 1 d . U . . .
F82 F 0.7312(6) 0.3913(4) 0.3006(3) 0.0870(19) Uani 1 1 d . U . . .
F83 F 0.8532(4) 0.3912(5) 0.3713(4) 0.097(2) Uani 1 1 d . U . . .
F84A F 0.5263(17) 0.460(2) 0.6960(16) 0.092(8) Uani 0.62 1 d D U P D 1
F85A F 0.6929(15) 0.3597(10) 0.6779(10) 0.099(5) Uani 0.62 1 d D U P D 1
F86A F 0.6825(15) 0.4866(10) 0.6264(9) 0.072(4) Uani 0.62 1 d D U P D 1
F84B F 0.707(3) 0.459(3) 0.6463(19) 0.124(13) Uani 0.38 1 d D U P D 2
F85B F 0.523(2) 0.481(3) 0.679(2) 0.072(9) Uani 0.38 1 d D U P D 2
F86B F 0.623(4) 0.3613(14) 0.7029(15) 0.147(14) Uani 0.38 1 d D U P D 2
O91 O 0.3561(4) 0.3153(3) 0.4190(3) 0.0334(10) Uani 1 1 d . U . . .
C92 C 0.2467(6) 0.3328(4) 0.4189(4) 0.0358(14) Uani 1 1 d . U . . .
C93 C 0.1533(6) 0.3479(5) 0.4826(5) 0.0441(16) Uani 1 1 d . U . . .
H93A H 0.073253 0.361012 0.474995 0.053 Uiso 1 1 calc R U . . .
C94 C 0.1749(6) 0.3442(4) 0.5567(4) 0.0345(13) Uani 1 1 d . U . . .
O95 O 0.2736(4) 0.3245(3) 0.5773(3) 0.0322(9) Uani 1 1 d . U . . .
C96 C 0.2165(6) 0.3379(5) 0.3393(5) 0.0525(18) Uani 1 1 d D U . . .
C97 C 0.0662(6) 0.3664(5) 0.6212(5) 0.0478(17) Uani 1 1 d D U . . .
F91A F 0.1068(9) 0.3360(10) 0.3419(8) 0.092(4) Uani 0.72 1 d D U P E 1
F92A F 0.2815(15) 0.2674(10) 0.3069(13) 0.106(6) Uani 0.72 1 d D U P E 1
F93A F 0.237(2) 0.4075(11) 0.2934(11) 0.123(8) Uani 0.72 1 d D U P E 1
F91B F 0.277(5) 0.381(3) 0.283(2) 0.089(11) Uani 0.28 1 d D U P E 2
F92B F 0.112(2) 0.390(4) 0.332(2) 0.18(2) Uani 0.28 1 d D U P E 2
F93B F 0.245(6) 0.261(2) 0.317(4) 0.17(2) Uani 0.28 1 d D U P E 2
F94A F 0.0595(18) 0.4416(10) 0.6428(11) 0.132(8) Uani 0.71 1 d D U P F 1
F95A F -0.0358(11) 0.3731(11) 0.6027(12) 0.089(4) Uani 0.71 1 d D U P F 1
F96A F 0.0768(13) 0.3048(11) 0.6813(7) 0.119(6) Uani 0.71 1 d D U P F 1
F94B F 0.041(3) 0.2945(14) 0.662(2) 0.127(16) Uani 0.29 1 d D U P F 2
F95B F 0.080(4) 0.408(3) 0.6724(19) 0.083(10) Uani 0.29 1 d D U P F 2
F96B F -0.031(3) 0.415(3) 0.598(3) 0.139(18) Uani 0.29 1 d D U P F 2

loop_
_atom_site_aniso_label
_atom_site_aniso_U_11
_atom_site_aniso_U_22
_atom_site_aniso_U_33
_atom_site_aniso_U_23
_atom_site_aniso_U_13
_atom_site_aniso_U_12
Nd1 0.01902(17) 0.02887(18) 0.02210(17) -0.00475(12) -0.00606(12) -0.00819(12)
N1 0.026(2) 0.029(2) 0.028(2) -0.004(2) -0.007(2) -0.010(2)
C2 0.034(3) 0.032(3) 0.028(3) -0.004(2) -0.004(2) -0.010(3)
C3 0.041(4) 0.039(4) 0.030(3) -0.002(3) -0.014(3) -0.010(3)
C4 0.067(5) 0.044(4) 0.033(3) -0.002(3) -0.017(3) -0.026(4)
C5 0.045(4) 0.044(4) 0.041(4) -0.002(3) -0.009(3) -0.026(3)
C6 0.028(3) 0.028(3) 0.030(3) -0.002(2) -0.010(2) -0.005(2)
C7 0.028(3) 0.027(3) 0.032(3) -0.001(2) -0.007(2) -0.008(2)
C8 0.035(4) 0.055(4) 0.040(4) -0.003(3) 0.000(3) -0.017(3)
C9 0.044(4) 0.054(4) 0.036(4) 0.002(3) 0.004(3) -0.018(3)
C10 0.047(4) 0.052(4) 0.028(3) -0.006(3) 0.003(3) -0.006(3)
C11 0.049(4) 0.041(4) 0.028(3) -0.004(3) -0.002(3) -0.016(3)
N12 0.042(3) 0.032(3) 0.022(2) -0.001(2) -0.002(2) -0.014(2)
O21 0.027(2) 0.032(2) 0.032(2) -0.0021(17) -0.0087(17) -0.0114(17)
C22 0.038(3) 0.027(3) 0.035(3) -0.001(2) -0.013(3) -0.009(3)
C23 0.034(3) 0.049(4) 0.041(3) 0.002(3) -0.020(3) -0.010(3)
C24 0.024(3) 0.032(3) 0.052(4) -0.002(3) -0.015(3) -0.005(2)
O25 0.023(2) 0.044(3) 0.039(2) -0.009(2) -0.0060(18) -0.0043(18)
C26 0.054(4) 0.053(4) 0.030(3) 0.004(3) -0.015(3) -0.024(3)
C27 0.026(3) 0.044(4) 0.065(5) 0.001(3) -0.016(3) -0.005(3)
F21 0.153(6) 0.115(5) 0.045(3) 0.016(3) -0.020(3) -0.099(5)
F22 0.069(3) 0.145(6) 0.042(3) 0.010(3) -0.024(3) -0.040(4)
F23 0.098(4) 0.099(4) 0.042(3) -0.013(3) 0.004(3) -0.005(3)
F24 0.042(3) 0.182(8) 0.089(4) 0.005(4) -0.032(3) -0.035(4)
F25 0.039(3) 0.071(3) 0.156(6) 0.026(4) -0.026(3) -0.029(3)
F26 0.031(3) 0.113(5) 0.184(7) -0.089(5) 0.009(3) -0.020(3)
O31 0.029(2) 0.039(2) 0.037(2) -0.0141(19) -0.0074(18) -0.0060(18)
C32 0.026(3) 0.029(3) 0.050(3) -0.011(3) -0.007(3) -0.005(2)
C33 0.033(3) 0.041(4) 0.056(4) -0.010(3) -0.021(3) -0.003(3)
C34 0.043(4) 0.023(3) 0.047(3) -0.001(3) -0.025(3) -0.006(3)
O35 0.035(2) 0.040(2) 0.031(2) 0.0007(19) -0.0161(19) -0.0101(19)
C36 0.032(3) 0.043(4) 0.057(4) -0.009(3) -0.001(3) -0.003(3)
C37 0.055(4) 0.032(3) 0.054(4) -0.001(3) -0.037(4) -0.009(3)
F31A 0.071(9) 0.099(9) 0.060(7) 0.024(7) 0.024(5) 0.035(7)
F32A 0.084(9) 0.064(6) 0.105(11) -0.054(6) 0.053(7) -0.031(6)
F33A 0.024(4) 0.188(17) 0.104(11) -0.077(12) -0.003(5) -0.006(8)
F31B 0.16(3) 0.16(2) 0.111(18) 0.033(18) 0.035(14) 0.13(2)
F32B 0.095(15) 0.108(13) 0.096(15) -0.027(11) 0.035(10) -0.064(11)
F33B 0.101(16) 0.28(4) 0.123(19) -0.16(2) 0.040(12) -0.09(2)
F34 0.072(3) 0.118(5) 0.080(4) -0.004(3) -0.050(3) -0.033(3)
F35 0.133(5) 0.077(3) 0.062(3) 0.021(3) -0.060(3) -0.061(4)
F36 0.133(5) 0.067(3) 0.083(4) -0.038(3) -0.078(4) 0.027(3)
O41 0.030(2) 0.034(2) 0.030(2) -0.0090(18) -0.0046(17) -0.0111(18)
C42 0.031(3) 0.026(3) 0.037(3) -0.007(2) -0.012(2) -0.009(2)
C43 0.045(4) 0.038(4) 0.038(3) -0.010(3) -0.012(3) -0.018(3)
C44 0.038(3) 0.029(3) 0.033(3) -0.008(2) -0.009(3) -0.006(3)
O45 0.032(2) 0.039(2) 0.040(2) -0.017(2) -0.0017(19) -0.0109(19)
C46 0.034(3) 0.043(4) 0.058(4) -0.011(3) -0.011(3) -0.015(3)
C47 0.062(5) 0.040(4) 0.034(4) -0.011(3) -0.003(3) -0.009(3)
F41A 0.083(10) 0.141(10) 0.034(4) -0.001(4) 0.002(4) -0.073(8)
F42A 0.086(9) 0.119(8) 0.068(5) -0.032(5) -0.008(5) -0.076(6)
F43A 0.026(4) 0.045(4) 0.33(2) -0.014(7) -0.047(10) -0.008(3)
F41B 0.10(3) 0.37(6) 0.040(11) 0.003(19) -0.014(11) -0.16(3)
F42B 0.023(10) 0.14(2) 0.119(19) -0.078(17) 0.009(10) -0.013(12)
F43B 0.053(15) 0.077(14) 0.24(4) 0.067(19) -0.03(2) -0.038(12)
F44 0.111(5) 0.126(5) 0.063(4) -0.046(4) 0.040(3) -0.070(4)
F45 0.110(5) 0.181(8) 0.033(3) -0.014(4) -0.012(3) 0.035(5)
F46 0.123(5) 0.058(3) 0.064(3) -0.034(3) 0.025(3) -0.019(3)
Nd2 0.01830(17) 0.02509(18) 0.02378(18) -0.00149(12) -0.00793(12) -0.00819(12)
N51 0.024(2) 0.033(3) 0.029(2) -0.005(2) -0.0037(19) -0.004(2)
C52 0.029(3) 0.040(4) 0.043(4) -0.006(3) 0.003(3) -0.006(3)
C53 0.036(4) 0.046(4) 0.033(3) -0.002(3) 0.004(3) -0.002(3)
C54 0.046(4) 0.049(4) 0.034(4) -0.017(3) -0.003(3) 0.002(3)
C55 0.043(4) 0.041(4) 0.033(3) -0.015(3) -0.006(3) -0.007(3)
C56 0.026(3) 0.028(3) 0.031(3) -0.007(2) -0.008(2) -0.004(2)
C57 0.022(3) 0.024(3) 0.029(3) -0.004(2) -0.010(2) 0.000(2)
C58 0.039(4) 0.040(4) 0.044(4) -0.019(3) -0.006(3) -0.013(3)
C59 0.026(3) 0.046(4) 0.059(4) -0.018(3) -0.003(3) -0.014(3)
C60 0.024(3) 0.034(3) 0.040(3) -0.002(3) -0.001(3) -0.006(3)
C61 0.032(3) 0.027(3) 0.031(3) -0.007(2) -0.004(2) -0.007(2)
N62 0.023(2) 0.022(2) 0.028(2) -0.0056(19) -0.0062(19) -0.0044(18)
O71 0.026(2) 0.038(2) 0.034(2) -0.0051(19) -0.0126(18) -0.0040(18)
C72 0.033(3) 0.031(3) 0.047(4) -0.008(3) -0.018(3) -0.003(3)
C73 0.045(4) 0.046(4) 0.041(3) -0.006(3) -0.026(3) -0.003(3)
C74 0.054(4) 0.030(3) 0.033(3) -0.004(3) -0.017(3) -0.010(3)
O75 0.042(2) 0.036(2) 0.030(2) 0.0004(18) -0.0148(19) -0.018(2)
C76 0.035(3) 0.042(4) 0.060(4) -0.016(3) -0.026(3) -0.002(3)
C77 0.067(5) 0.045(4) 0.033(3) -0.005(3) -0.018(3) -0.017(3)
F71 0.046(3) 0.171(7) 0.085(4) -0.037(4) -0.035(3) -0.023(4)
F72 0.033(3) 0.096(4) 0.174(7) -0.090(5) -0.008(3) 0.001(3)
F73 0.047(3) 0.088(4) 0.154(6) 0.029(4) -0.030(4) -0.027(3)
F74A 0.159(17) 0.071(7) 0.045(8) -0.021(5) 0.009(9) 0.008(8)
F75A 0.24(2) 0.19(2) 0.033(6) 0.012(14) -0.018(15) -0.18(2)
F76A 0.088(8) 0.187(19) 0.036(6) 0.020(10) -0.030(6) 0.009(10)
F74B 0.20(2) 0.073(11) 0.101(19) 0.049(11) 0.022(19) 0.040(15)
F75B 0.20(3) 0.15(2) 0.043(9) -0.034(15) -0.005(15) -0.13(2)
F76B 0.105(10) 0.20(3) 0.046(12) 0.033(19) -0.017(9) -0.101(16)
O81 0.043(3) 0.045(3) 0.028(2) 0.0023(19) -0.0064(19) -0.025(2)
C82 0.036(3) 0.028(3) 0.038(3) -0.003(3) -0.003(3) -0.011(3)
C83 0.037(4) 0.040(4) 0.046(4) -0.009(3) -0.002(3) -0.014(3)
C84 0.030(3) 0.024(3) 0.045(3) -0.009(3) -0.014(3) -0.005(2)
O85 0.033(2) 0.032(2) 0.031(2) -0.0066(18) -0.0059(18) -0.0144(18)
C86 0.041(4) 0.037(4) 0.055(4) -0.005(3) 0.006(3) -0.014(3)
C87 0.045(4) 0.036(3) 0.046(4) -0.011(3) -0.016(3) -0.013(3)
F81 0.085(4) 0.051(3) 0.076(4) 0.005(2) 0.013(3) -0.027(3)
F82 0.109(5) 0.108(5) 0.051(3) -0.031(3) 0.033(3) -0.062(4)
F83 0.037(3) 0.129(5) 0.087(4) 0.026(4) 0.013(3) -0.010(3)
F84A 0.065(8) 0.17(2) 0.044(10) -0.048(11) 0.013(7) -0.031(7)
F85A 0.142(11) 0.070(7) 0.090(9) -0.033(6) -0.090(8) 0.028(7)
F86A 0.105(10) 0.092(7) 0.056(7) -0.021(5) -0.023(6) -0.068(8)
F84B 0.071(12) 0.27(4) 0.077(19) -0.061(19) -0.008(12) -0.10(2)
F85B 0.063(9) 0.110(16) 0.056(19) -0.058(16) -0.020(9) -0.005(10)
F86B 0.34(4) 0.051(10) 0.118(18) 0.037(12) -0.19(3) -0.081(15)
O91 0.029(2) 0.037(2) 0.035(2) 0.0000(19) -0.0142(18) -0.0067(18)
C92 0.030(3) 0.032(3) 0.047(3) -0.002(3) -0.023(3) -0.001(3)
C93 0.029(3) 0.050(4) 0.056(4) -0.008(3) -0.018(3) -0.005(3)
C94 0.026(3) 0.027(3) 0.053(4) -0.013(3) -0.009(3) -0.004(2)
O95 0.027(2) 0.033(2) 0.040(2) -0.0136(19) -0.0072(18) -0.0064(17)
C96 0.042(4) 0.065(5) 0.051(4) -0.002(3) -0.026(3) -0.005(3)
C97 0.025(3) 0.056(4) 0.066(5) -0.026(3) -0.005(3) -0.006(3)
F91A 0.065(5) 0.156(10) 0.071(8) -0.004(7) -0.048(5) -0.035(5)
F92A 0.105(7) 0.119(9) 0.105(9) -0.064(9) -0.072(7) 0.027(7)
F93A 0.23(2) 0.111(9) 0.081(11) 0.042(9) -0.097(12) -0.102(14)
F91B 0.11(2) 0.15(3) 0.025(8) -0.012(13) -0.004(12) -0.06(2)
F92B 0.053(12) 0.36(5) 0.046(14) 0.01(3) -0.028(11) 0.07(2)
F93B 0.33(6) 0.090(17) 0.18(3) -0.026(18) -0.19(4) -0.07(2)
F94A 0.062(8) 0.138(10) 0.217(19) -0.148(13) 0.051(12) -0.035(9)
F95A 0.024(4) 0.159(11) 0.099(9) -0.067(8) 0.004(4) -0.027(6)
F96A 0.060(7) 0.185(14) 0.063(6) 0.013(7) 0.022(5) -0.005(8)
F94B 0.08(2) 0.048(11) 0.22(3) -0.043(13) 0.09(2) -0.040(13)
F95B 0.06(2) 0.14(3) 0.073(15) -0.061(15) 0.020(10) -0.06(2)
F96B 0.038(15) 0.25(4) 0.08(2) -0.04(3) -0.018(12) 0.05(2)

loop_
_atom_type_symbol
_atom_type_description
_atom_type_scat_dispersion_real
_atom_type_scat_dispersion_imag
_atom_type_scat_source
C C 0.0033 0.0016 'International Tables Vol C Tables 4.2.6.8 and 6.1.1.4'
H H 0.0000 0.0000 'International Tables Vol C Tables 4.2.6.8 and 6.1.1.4'
N N 0.0061 0.0033 'International Tables Vol C Tables 4.2.6.8 and 6.1.1.4'
O O 0.0106 0.0060 'International Tables Vol C Tables 4.2.6.8 and 6.1.1.4'
F F 0.0171 0.0103 'International Tables Vol C Tables 4.2.6.8 and 6.1.1.4'
Nd Nd -0.1943 3.0179 'International Tables Vol C Tables 4.2.6.8 and 6.1.1.4'

loop_
_geom_angle_atom_site_label_1
_geom_angle_atom_site_label_2
_geom_angle_atom_site_label_3
_geom_angle
O25 Nd1 O35 142.87(16)
O25 Nd1 O41 118.25(16)
O35 Nd1 O41 77.76(15)
O25 Nd1 O45 79.20(16)
O35 Nd1 O45 75.31(16)
O41 Nd1 O45 70.62(15)
O25 Nd1 O21 70.48(15)
O35 Nd1 O21 146.54(15)
O41 Nd1 O21 81.58(14)
O45 Nd1 O21 121.67(15)
O25 Nd1 O31 142.52(15)
O35 Nd1 O31 70.45(15)
O41 Nd1 O31 77.69(15)
O45 Nd1 O31 137.27(15)
O21 Nd1 O31 79.66(15)
O25 Nd1 N1 76.44(16)
O35 Nd1 N1 106.41(16)
O41 Nd1 N1 150.54(15)
O45 Nd1 N1 138.84(15)
O21 Nd1 N1 80.01(15)
O31 Nd1 N1 76.53(15)
O25 Nd1 N12 71.57(17)
O35 Nd1 N12 77.22(17)
O41 Nd1 N12 144.24(15)
O45 Nd1 N12 78.58(16)
O21 Nd1 N12 131.46(15)
O31 Nd1 N12 116.63(16)
N1 Nd1 N12 62.47(16)
C2 N1 C6 118.2(5)
C2 N1 Nd1 119.9(4)
C6 N1 Nd1 121.0(4)
N1 C2 C3 123.3(6)
N1 C2 H2A 118.3
C3 C2 H2A 118.3
C4 C3 C2 118.7(6)
C4 C3 H3A 120.6
C2 C3 H3A 120.6
C3 C4 C5 118.5(7)
C3 C4 H4A 120.7
C5 C4 H4A 120.7
C6 C5 C4 120.4(7)
C6 C5 H5A 119.8
C4 C5 H5A 119.8
C5 C6 N1 120.8(6)
C5 C6 C7 123.0(6)
N1 C6 C7 116.2(5)
N12 C7 C8 121.6(6)
N12 C7 C6 116.1(5)
C8 C7 C6 122.3(6)
C9 C8 C7 119.9(7)
C9 C8 H8A 120.1
C7 C8 H8A 120.1
C8 C9 C10 119.7(7)
C8 C9 H9A 120.1
C10 C9 H9A 120.1
C9 C10 C11 117.3(7)
C9 C10 H10A 121.4
C11 C10 H10A 121.4
N12 C11 C10 124.7(7)
N12 C11 H11A 117.7
C10 C11 H11A 117.7
C11 N12 C7 116.7(6)
C11 N12 Nd1 120.9(4)
C7 N12 Nd1 120.2(4)
C22 O21 Nd1 133.9(4)
O21 C22 C23 127.7(6)
O21 C22 C26 114.1(6)
C23 C22 C26 118.1(6)
C22 C23 C24 121.8(6)
C22 C23 H23A 119.1
C24 C23 H23A 119.1
O25 C24 C23 127.6(6)
O25 C24 C27 113.6(6)
C23 C24 C27 118.8(6)
C24 O25 Nd1 134.5(4)
F21 C26 F22 107.9(7)
F21 C26 F23 105.2(7)
F22 C26 F23 106.3(7)
F21 C26 C22 112.2(6)
F22 C26 C22 113.9(6)
F23 C26 C22 110.8(6)
F25 C27 F26 108.9(8)
F25 C27 F24 105.4(7)
F26 C27 F24 106.4(7)
F25 C27 C24 110.8(6)
F26 C27 C24 111.7(6)
F24 C27 C24 113.3(7)
C32 O31 Nd1 132.9(4)
O31 C32 C33 127.5(6)
O31 C32 C36 115.8(6)
C33 C32 C36 116.7(6)
C34 C33 C32 121.8(6)
C34 C33 H33A 119.1
C32 C33 H33A 119.1
O35 C34 C33 127.5(6)
O35 C34 C37 114.0(7)
C33 C34 C37 118.5(6)
C34 O35 Nd1 132.7(4)
F31B C36 F33B 113(2)
F31B C36 F32B 103(2)
F33B C36 F32B 103.0(19)
F31A C36 F33A 108.0(13)
F31A C36 F32A 104.1(12)
F33A C36 F32A 105.3(12)
F31B C36 C32 113.7(14)
F33B C36 C32 113.3(11)
F32B C36 C32 109.6(10)
F31A C36 C32 113.2(7)
F33A C36 C32 115.4(9)
F32A C36 C32 109.8(7)
F36 C37 F35 111.0(8)
F36 C37 F34 104.9(7)
F35 C37 F34 105.2(6)
F36 C37 C34 111.0(6)
F35 C37 C34 111.2(6)
F34 C37 C34 113.2(7)
C42 O41 Nd1 132.4(4)
O41 C42 C43 128.3(6)
O41 C42 C46 113.7(6)
C43 C42 C46 117.9(6)
C42 C43 C44 121.5(6)
C42 C43 H43A 119.2
C44 C43 H43A 119.2
O45 C44 C43 127.8(6)
O45 C44 C47 115.9(6)
C43 C44 C47 116.2(6)
C44 O45 Nd1 132.7(4)
F41B C46 F43B 117(3)
F41A C46 F43A 111.4(13)
F41A C46 F42A 104.7(9)
F43A C46 F42A 107.6(11)
F41B C46 F42B 102(2)
F43B C46 F42B 91(3)
F41B C46 C42 119.2(14)
F43B C46 C42 112(2)
F41A C46 C42 112.5(9)
F43A C46 C42 108.4(7)
F42A C46 C42 112.3(7)
F42B C46 C42 111.9(13)
F45 C47 F46 107.7(8)
F45 C47 F44 106.7(8)
F46 C47 F44 105.7(7)
F45 C47 C44 111.7(7)
F46 C47 C44 112.2(6)
F44 C47 C44 112.5(6)
O85 Nd2 O81 70.60(15)
O85 Nd2 O91 119.81(15)
O81 Nd2 O91 78.48(15)
O85 Nd2 O75 76.08(15)
O81 Nd2 O75 134.88(15)
O91 Nd2 O75 145.99(15)
O85 Nd2 O95 81.73(14)
O81 Nd2 O95 119.16(16)
O91 Nd2 O95 70.18(15)
O75 Nd2 O95 84.10(16)
O85 Nd2 O71 78.22(15)
O81 Nd2 O71 73.40(16)
O91 Nd2 O71 138.68(15)
O75 Nd2 O71 70.67(15)
O95 Nd2 O71 150.82(15)
O85 Nd2 N62 146.99(15)
O81 Nd2 N62 142.37(15)
O91 Nd2 N62 77.08(15)
O75 Nd2 N62 76.09(15)
O95 Nd2 N62 78.10(15)
O71 Nd2 N62 108.55(15)
O85 Nd2 N51 147.15(15)
O81 Nd2 N51 82.27(16)
O91 Nd2 N51 70.17(16)
O75 Nd2 N51 114.10(16)
O95 Nd2 N51 128.93(15)
O71 Nd2 N51 76.50(15)
N62 Nd2 N51 62.70(16)
C56 N51 C52 118.5(6)
C56 N51 Nd2 120.1(4)
C52 N51 Nd2 119.2(4)
N51 C52 C53 122.6(7)
N51 C52 H52A 118.7
C53 C52 H52A 118.7
C54 C53 C52 119.0(7)
C54 C53 H53A 120.5
C52 C53 H53A 120.5
C53 C54 C55 118.9(7)
C53 C54 H54A 120.5
C55 C54 H54A 120.5
C54 C55 C56 119.4(7)
C54 C55 H55A 120.3
C56 C55 H55A 120.3
N51 C56 C55 121.5(6)
N51 C56 C57 116.7(5)
C55 C56 C57 121.8(6)
N62 C57 C58 121.4(6)
N62 C57 C56 115.6(5)
C58 C57 C56 122.9(6)
C57 C58 C59 119.1(6)
C57 C58 H58A 120.4
C59 C58 H58A 120.4
C60 C59 C58 119.9(6)
C60 C59 H59A 120.0
C58 C59 H59A 120.0
C59 C60 C61 118.1(6)
C59 C60 H60A 120.9
C61 C60 H60A 120.9
N62 C61 C60 123.2(6)
N62 C61 H61A 118.4
C60 C61 H61A 118.4
C57 N62 C61 118.1(5)
C57 N62 Nd2 121.2(4)
C61 N62 Nd2 119.8(4)
C72 O71 Nd2 132.7(4)
O71 C72 C73 127.0(7)
O71 C72 C76 115.0(6)
C73 C72 C76 117.9(6)
C72 C73 C74 122.3(6)
C72 C73 H73A 118.9
C74 C73 H73A 118.9
O75 C74 C73 128.3(6)
O75 C74 C77 114.0(6)
C73 C74 C77 117.7(6)
C74 O75 Nd2 132.1(4)
F71 C76 F72 107.7(7)
F71 C76 F73 103.5(7)
F72 C76 F73 106.0(8)
F71 C76 C72 116.1(7)
F72 C76 C72 112.2(6)
F73 C76 C72 110.6(6)
F75B C77 F74B 108(2)
F74A C77 F75A 107.5(18)
F75B C77 F76B 103(2)
F74B C77 F76B 105(2)
F74A C77 F76A 102.9(13)
F75A C77 F76A 111.1(18)
F75B C77 C74 117.4(14)
F74B C77 C74 109.1(15)
F74A C77 C74 109.1(10)
F75A C77 C74 112.9(14)
F76B C77 C74 114.2(19)
F76A C77 C74 112.8(10)
C82 O81 Nd2 133.8(4)
O81 C82 C83 127.6(6)
O81 C82 C86 115.9(6)
C83 C82 C86 116.4(6)
C84 C83 C82 121.8(6)
C84 C83 H83A 119.1
C82 C83 H83A 119.1
O85 C84 C83 127.5(6)
O85 C84 C87 114.9(6)
C83 C84 C87 117.6(6)
C84 O85 Nd2 133.3(4)
F82 C86 F83 108.6(7)
F82 C86 F81 106.6(7)
F83 C86 F81 106.5(7)
F82 C86 C82 112.5(6)
F83 C86 C82 111.2(7)
F81 C86 C82 111.2(6)
F84B C87 F85B 108(3)
F84A C87 F86A 107.6(18)
F84A C87 F85A 111.7(16)
F86A C87 F85A 100.9(12)
F84B C87 F86B 105(2)
F85B C87 F86B 96(3)
F84B C87 C84 124.0(16)
F84A C87 C84 116.6(15)
F85B C87 C84 109.9(18)
F86A C87 C84 111.0(8)
F85A C87 C84 107.9(9)
F86B C87 C84 110.3(12)
C92 O91 Nd2 134.5(4)
O91 C92 C93 127.1(6)
O91 C92 C96 114.2(6)
C93 C92 C96 118.6(6)
C94 C93 C92 121.4(6)
C94 C93 H93A 119.3
C92 C93 H93A 119.3
O95 C94 C93 127.5(6)
O95 C94 C97 115.4(6)
C93 C94 C97 117.1(6)
C94 O95 Nd2 134.9(4)
F93B C96 F92B 117(4)
F93B C96 F91B 102(4)
F92B C96 F91B 97(3)
F93A C96 F91A 109.0(13)
F93A C96 F92A 108.1(14)
F91A C96 F92A 103.8(11)
F93A C96 C92 111.5(12)
F93B C96 C92 112(3)
F92B C96 C92 113(2)
F91B C96 C92 114(3)
F91A C96 C92 113.9(9)
F92A C96 C92 110.1(10)
F95B C97 F94B 104(2)
F95B C97 F96B 105(3)
F94B C97 F96B 106(3)
F94A C97 F96A 108.1(13)
F94A C97 F95A 107.2(12)
F96A C97 F95A 106.5(11)
F95B C97 C94 115(2)
F94B C97 C94 111.3(16)
F96B C97 C94 115(3)
F94A C97 C94 109.6(10)
F96A C97 C94 109.9(8)
F95A C97 C94 115.3(11)

loop_
_geom_bond_atom_site_label_1
_geom_bond_atom_site_label_2
_geom_bond_distance
Nd1 O25 2.408(4)
Nd1 O35 2.412(4)
Nd1 O41 2.415(4)
Nd1 O45 2.421(4)
Nd1 O21 2.434(4)
Nd1 O31 2.440(4)
Nd1 N1 2.575(5)
Nd1 N12 2.600(5)
N1 C2 1.338(8)
N1 C6 1.369(8)
C2 C3 1.377(9)
C2 H2A 0.9500
C3 C4 1.368(10)
C3 H3A 0.9500
C4 C5 1.400(10)
C4 H4A 0.9500
C5 C6 1.362(9)
C5 H5A 0.9500
C6 C7 1.482(9)
C7 N12 1.356(8)
C7 C8 1.384(9)
C8 C9 1.366(11)
C8 H8A 0.9500
C9 C10 1.376(12)
C9 H9A 0.9500
C10 C11 1.380(10)
C10 H10A 0.9500
C11 N12 1.342(8)
C11 H11A 0.9500
O21 C22 1.266(8)
C22 C23 1.374(10)
C22 C26 1.527(9)
C23 C24 1.395(10)
C23 H23A 0.9500
C24 O25 1.242(8)
C24 C27 1.532(9)
C26 F21 1.300(9)
C26 F22 1.314(9)
C26 F23 1.335(10)
C27 F25 1.294(9)
C27 F26 1.296(10)
C27 F24 1.319(10)
O31 C32 1.251(8)
C32 C33 1.398(10)
C32 C36 1.525(10)
C33 C34 1.382(11)
C33 H33A 0.9500
C34 O35 1.261(8)
C34 C37 1.524(9)
C36 F31B 1.276(13)
C36 F33B 1.279(13)
C36 F32B 1.286(12)
C36 F31A 1.289(10)
C36 F33A 1.294(10)
C36 F32A 1.308(10)
C37 F36 1.301(9)
C37 F35 1.303(9)
C37 F34 1.330(9)
O41 C42 1.254(7)
C42 C43 1.367(10)
C42 C46 1.534(9)
C43 C44 1.396(10)
C43 H43A 0.9500
C44 O45 1.246(8)
C44 C47 1.539(9)
C46 F41B 1.268(14)
C46 F43B 1.274(15)
C46 F41A 1.284(10)
C46 F43A 1.288(9)
C46 F42A 1.307(9)
C46 F42B 1.314(14)
C47 F45 1.286(10)
C47 F46 1.306(9)
C47 F44 1.317(10)
Nd2 O85 2.405(4)
Nd2 O81 2.407(4)
Nd2 O91 2.415(4)
Nd2 O75 2.423(4)
Nd2 O95 2.424(4)
Nd2 O71 2.442(4)
Nd2 N62 2.578(5)
Nd2 N51 2.592(5)
N51 C56 1.335(8)
N51 C52 1.336(8)
C52 C53 1.375(10)
C52 H52A 0.9500
C53 C54 1.367(11)
C53 H53A 0.9500
C54 C55 1.373(11)
C54 H54A 0.9500
C55 C56 1.386(9)
C55 H55A 0.9500
C56 C57 1.509(9)
C57 N62 1.344(8)
C57 C58 1.387(9)
C58 C59 1.387(10)
C58 H58A 0.9500
C59 C60 1.353(10)
C59 H59A 0.9500
C60 C61 1.388(9)
C60 H60A 0.9500
C61 N62 1.344(8)
C61 H61A 0.9500
O71 C72 1.242(8)
C72 C73 1.384(11)
C72 C76 1.519(10)
C73 C74 1.389(11)
C73 H73A 0.9500
C74 O75 1.266(8)
C74 C77 1.532(10)
C76 F71 1.288(9)
C76 F72 1.309(9)
C76 F73 1.341(10)
C77 F75B 1.266(13)
C77 F74B 1.270(13)
C77 F74A 1.276(11)
C77 F75A 1.279(13)
C77 F76B 1.292(14)
C77 F76A 1.301(11)
O81 C82 1.250(8)
C82 C83 1.391(10)
C82 C86 1.536(10)
C83 C84 1.372(10)
C83 H83A 0.9500
C84 O85 1.256(8)
C84 C87 1.533(9)
C86 F82 1.310(10)
C86 F83 1.314(10)
C86 F81 1.315(9)
C87 F84B 1.285(14)
C87 F84A 1.285(13)
C87 F85B 1.292(14)
C87 F86A 1.309(10)
C87 F85A 1.310(11)
C87 F86B 1.315(13)
O91 C92 1.251(8)
C92 C93 1.397(11)
C92 C96 1.522(10)
C93 C94 1.389(10)
C93 H93A 0.9500
C94 O95 1.246(8)
C94 C97 1.525(10)
C96 F93A 1.285(12)
C96 F93B 1.287(16)
C96 F92B 1.298(15)
C96 F91B 1.297(15)
C96 F91A 1.307(10)
C96 F92A 1.310(11)
C97 F95B 1.290(15)
C97 F94B 1.297(15)
C97 F96B 1.299(15)
C97 F94A 1.299(11)
C97 F96A 1.300(11)
C97 F95A 1.301(10)

loop_
_geom_torsion_atom_site_label_1
_geom_torsion_atom_site_label_2
_geom_torsion_atom_site_label_3
_geom_torsion_atom_site_label_4
_geom_torsion
C6 N1 C2 C3 0.3(9)
Nd1 N1 C2 C3 169.3(5)
N1 C2 C3 C4 -0.4(10)
C2 C3 C4 C5 0.5(11)
C3 C4 C5 C6 -0.6(11)
C4 C5 C6 N1 0.6(10)
C4 C5 C6 C7 177.6(7)
C2 N1 C6 C5 -0.4(9)
Nd1 N1 C6 C5 -169.2(5)
C2 N1 C6 C7 -177.6(5)
Nd1 N1 C6 C7 13.5(7)
C5 C6 C7 N12 -174.0(6)
N1 C6 C7 N12 3.1(8)
C5 C6 C7 C8 7.5(10)
N1 C6 C7 C8 -175.3(6)
N12 C7 C8 C9 3.1(11)
C6 C7 C8 C9 -178.5(7)
C7 C8 C9 C10 -0.8(12)
C8 C9 C10 C11 -1.1(12)
C9 C10 C11 N12 0.9(12)
C10 C11 N12 C7 1.3(10)
C10 C11 N12 Nd1 -162.1(6)
C8 C7 N12 C11 -3.3(9)
C6 C7 N12 C11 178.3(6)
C8 C7 N12 Nd1 160.3(5)
C6 C7 N12 Nd1 -18.2(7)
Nd1 O21 C22 C23 -9.5(10)
Nd1 O21 C22 C26 168.9(4)
O21 C22 C23 C24 -4.6(12)
C26 C22 C23 C24 177.1(7)
C22 C23 C24 O25 -0.6(12)
C22 C23 C24 C27 179.0(7)
C23 C24 O25 Nd1 20.1(11)
C27 C24 O25 Nd1 -159.5(5)
O21 C22 C26 F21 59.9(9)
C23 C22 C26 F21 -121.5(8)
O21 C22 C26 F22 -177.1(7)
C23 C22 C26 F22 1.4(10)
O21 C22 C26 F23 -57.4(8)
C23 C22 C26 F23 121.2(8)
O25 C24 C27 F25 60.4(9)
C23 C24 C27 F25 -119.3(8)
O25 C24 C27 F26 -61.2(9)
C23 C24 C27 F26 119.1(9)
O25 C24 C27 F24 178.6(7)
C23 C24 C27 F24 -1.1(10)
Nd1 O31 C32 C33 -15.5(11)
Nd1 O31 C32 C36 166.2(4)
O31 C32 C33 C34 -4.5(12)
C36 C32 C33 C34 173.8(6)
C32 C33 C34 O35 0.2(12)
C32 C33 C34 C37 -177.3(6)
C33 C34 O35 Nd1 24.1(10)
C37 C34 O35 Nd1 -158.2(4)
O31 C32 C36 F31B 145(3)
C33 C32 C36 F31B -33(3)
O31 C32 C36 F33B 14(2)
C33 C32 C36 F33B -164(2)
O31 C32 C36 F32B -100.3(17)
C33 C32 C36 F32B 81.3(17)
O31 C32 C36 F31A -41.9(15)
C33 C32 C36 F31A 139.7(13)
O31 C32 C36 F33A -167.1(13)
C33 C32 C36 F33A 14.5(15)
O31 C32 C36 F32A 74.0(12)
C33 C32 C36 F32A -104.4(12)
O35 C34 C37 F36 51.6(9)
C33 C34 C37 F36 -130.5(8)
O35 C34 C37 F35 -72.5(8)
C33 C34 C37 F35 105.3(8)
O35 C34 C37 F34 169.3(6)
C33 C34 C37 F34 -12.9(9)
Nd1 O41 C42 C43 22.5(10)
Nd1 O41 C42 C46 -154.0(4)
O41 C42 C43 C44 -2.4(11)
C46 C42 C43 C44 174.0(6)
C42 C43 C44 O45 1.1(11)
C42 C43 C44 C47 -175.8(6)
C43 C44 O45 Nd1 -20.0(11)
C47 C44 O45 Nd1 157.0(5)
O41 C42 C46 F41B 137(3)
C43 C42 C46 F41B -40(3)
O41 C42 C46 F43B -81(3)
C43 C42 C46 F43B 102(3)
O41 C42 C46 F41A -56.5(10)
C43 C42 C46 F41A 126.6(10)
O41 C42 C46 F43A 67.1(14)
C43 C42 C46 F43A -109.8(13)
O41 C42 C46 F42A -174.2(8)
C43 C42 C46 F42A 8.9(10)
O41 C42 C46 F42B 19.0(19)
C43 C42 C46 F42B -158.0(18)
O45 C44 C47 F45 -116.9(9)
C43 C44 C47 F45 60.4(10)
O45 C44 C47 F46 122.1(8)
C43 C44 C47 F46 -60.6(9)
O45 C44 C47 F44 3.0(10)
C43 C44 C47 F44 -179.6(7)
C56 N51 C52 C53 -0.8(10)
Nd2 N51 C52 C53 -164.4(5)
N51 C52 C53 C54 1.3(11)
C52 C53 C54 C55 -1.0(11)
C53 C54 C55 C56 0.3(11)
C52 N51 C56 C55 0.1(9)
Nd2 N51 C56 C55 163.5(5)
C52 N51 C56 C57 179.6(5)
Nd2 N51 C56 C57 -16.9(7)
C54 C55 C56 N51 0.2(10)
C54 C55 C56 C57 -179.4(6)
N51 C56 C57 N62 2.5(8)
C55 C56 C57 N62 -178.0(6)
N51 C56 C57 C58 -176.3(6)
C55 C56 C57 C58 3.3(9)
N62 C57 C58 C59 0.4(10)
C56 C57 C58 C59 179.1(6)
C57 C58 C59 C60 -1.0(11)
C58 C59 C60 C61 0.1(11)
C59 C60 C61 N62 1.5(10)
C58 C57 N62 C61 1.1(8)
C56 C57 N62 C61 -177.7(5)
C58 C57 N62 Nd2 -167.9(5)
C56 C57 N62 Nd2 13.4(6)
C60 C61 N62 C57 -2.1(9)
C60 C61 N62 Nd2 167.0(5)
Nd2 O71 C72 C73 23.9(11)
Nd2 O71 C72 C76 -159.4(4)
O71 C72 C73 C74 -0.9(12)
C76 C72 C73 C74 -177.6(7)
C72 C73 C74 O75 -2.6(12)
C72 C73 C74 C77 177.7(6)
C73 C74 O75 Nd2 -17.0(11)
C77 C74 O75 Nd2 162.8(4)
O71 C72 C76 F71 167.0(7)
C73 C72 C76 F71 -16.0(10)
O71 C72 C76 F72 -68.7(9)
C73 C72 C76 F72 108.4(8)
O71 C72 C76 F73 49.5(9)
C73 C72 C76 F73 -133.5(8)
O75 C74 C77 F75B -113(2)
C73 C74 C77 F75B 66(2)
O75 C74 C77 F74B 124(2)
C73 C74 C77 F74B -57(2)
O75 C74 C77 F74A -77.2(13)
C73 C74 C77 F74A 102.6(13)
O75 C74 C77 F75A 42.2(19)
C73 C74 C77 F75A -138.0(19)
O75 C74 C77 F76B 7(2)
C73 C74 C77 F76B -173.2(19)
O75 C74 C77 F76A 169.2(14)
C73 C74 C77 F76A -11.0(15)
Nd2 O81 C82 C83 -15.7(11)
Nd2 O81 C82 C86 160.1(5)
O81 C82 C83 C84 -1.0(12)
C86 C82 C83 C84 -176.7(6)
C82 C83 C84 O85 -2.4(11)
C82 C83 C84 C87 175.3(6)
C83 C84 O85 Nd2 22.3(10)
C87 C84 O85 Nd2 -155.4(4)
O81 C82 C86 F82 1.1(10)
C83 C82 C86 F82 177.4(7)
O81 C82 C86 F83 -121.0(8)
C83 C82 C86 F83 55.3(9)
O81 C82 C86 F81 120.5(7)
C83 C82 C86 F81 -63.2(9)
O85 C84 C87 F84B 169(2)
C83 C84 C87 F84B -9(3)
O85 C84 C87 F84A -43.3(19)
C83 C84 C87 F84A 138.8(19)
O85 C84 C87 F85B -61(3)
C83 C84 C87 F85B 121(3)
O85 C84 C87 F86A -166.9(10)
C83 C84 C87 F86A 15.2(12)
O85 C84 C87 F85A 83.3(12)
C83 C84 C87 F85A -94.6(12)
O85 C84 C87 F86B 44(2)
C83 C84 C87 F86B -134(2)
Nd2 O91 C92 C93 19.5(11)
Nd2 O91 C92 C96 -160.7(5)
O91 C92 C93 C94 -0.3(12)
C96 C92 C93 C94 179.9(7)
C92 C93 C94 O95 -3.2(12)
C92 C93 C94 C97 177.0(7)
C93 C94 O95 Nd2 -12.6(11)
C97 C94 O95 Nd2 167.3(4)
O91 C92 C96 F93A -70.8(14)
C93 C92 C96 F93A 109.1(14)
O91 C92 C96 F93B 71(4)
C93 C92 C96 F93B -109(4)
O91 C92 C96 F92B -153(3)
C93 C92 C96 F92B 27(3)
O91 C92 C96 F91B -44(3)
C93 C92 C96 F91B 136(3)
O91 C92 C96 F91A 165.3(9)
C93 C92 C96 F91A -14.8(12)
O91 C92 C96 F92A 49.3(13)
C93 C92 C96 F92A -130.9(12)
O95 C94 C97 F95B 36(2)
C93 C94 C97 F95B -144(2)
O95 C94 C97 F94B -82(2)
C93 C94 C97 F94B 98(2)
O95 C94 C97 F96B 158(3)
C93 C94 C97 F96B -22(3)
O95 C94 C97 F94A 69.3(13)
C93 C94 C97 F94A -110.8(12)
O95 C94 C97 F96A -49.4(12)
C93 C94 C97 F96A 130.5(11)
O95 C94 C97 F95A -169.7(10)
C93 C94 C97 F95A 10.2(12)
